data_7024594
loop_
_publ_author_name
'Ramos, Alberto'
'Stephan, Douglas W.'

_publ_section_title
;
 Titanium ferrocenyl-phosphinimide complexes.
;
_journal_issue 5
_journal_name_full 'Dalton transactions (Cambridge, England : 2003)'
_journal_page_first 1328
_journal_page_last 1338
_journal_paper_doi 10.1039/b918919j
_journal_volume 39
_journal_year 2010
_chemical_formula_sum 'C51 H56 Fe N P Si'
_chemical_formula_weight 797.88
_space_group_IT_number 14
_symmetry_cell_setting monoclinic
_symmetry_space_group_name_Hall '-P 2ybc'
_symmetry_space_group_name_H-M 'P 1 21/c 1'
_atom_sites_solution_hydrogens geom
_atom_sites_solution_primary direct
_atom_sites_solution_secondary difmap
_audit_creation_method SHELXL-97
_cell_angle_alpha 90.00
_cell_angle_beta 115.06(3)
_cell_angle_gamma 90.00
_cell_formula_units_Z 4
_cell_length_a 18.467(4)
_cell_length_b 12.868(3)
_cell_length_c 20.237(4)
_cell_measurement_temperature 293(2)
_cell_measurement_theta_max 27.48
_cell_measurement_theta_min 2.55
_cell_volume 4356.3(19)
_computing_structure_refinement 'SHELXL-97 (Sheldrick, 1997)'
_computing_structure_solution 'SHELXS-97 (Sheldrick, 1990)'
_diffrn_ambient_temperature 293(2)
_diffrn_measured_fraction_theta_full 0.992
_diffrn_measured_fraction_theta_max 0.992
_diffrn_radiation_monochromator graphite
_diffrn_radiation_source 'fine-focus sealed tube'
_diffrn_radiation_type MoK\a
_diffrn_radiation_wavelength 0.71073
_diffrn_reflns_av_R_equivalents 0.1036
_diffrn_reflns_av_sigmaI/netI 0.1230
_diffrn_reflns_limit_h_max 23
_diffrn_reflns_limit_h_min -23
_diffrn_reflns_limit_k_max 16
_diffrn_reflns_limit_k_min -14
_diffrn_reflns_limit_l_max 26
_diffrn_reflns_limit_l_min -26
_diffrn_reflns_number 40834
_diffrn_reflns_theta_full 27.52
_diffrn_reflns_theta_max 27.52
_diffrn_reflns_theta_min 2.58
_exptl_absorpt_coefficient_mu 0.445
_exptl_absorpt_correction_T_max 0.986
_exptl_absorpt_correction_T_min 0.801
_exptl_absorpt_correction_type multi-scan
_exptl_absorpt_process_details
;
multi-scan from symmetry-related measurements
Sortav (Blessing 1995)
;
_exptl_crystal_density_diffrn 1.217
_exptl_crystal_density_method 'not measured'
_exptl_crystal_F_000 1696
_exptl_crystal_size_max 0.27
_exptl_crystal_size_mid 0.23
_exptl_crystal_size_min 0.21
_refine_diff_density_max 0.474
_refine_diff_density_min -0.616
_refine_diff_density_rms 0.076
_refine_ls_extinction_method none
_refine_ls_goodness_of_fit_ref 1.013
_refine_ls_hydrogen_treatment constr
_refine_ls_matrix_type full
_refine_ls_number_parameters 496
_refine_ls_number_reflns 9951
_refine_ls_number_restraints 0
_refine_ls_restrained_S_all 1.013
_refine_ls_R_factor_all 0.1493
_refine_ls_R_factor_gt 0.0578
_refine_ls_shift/su_max 0.001
_refine_ls_shift/su_mean 0.000
_refine_ls_structure_factor_coef Fsqd
_refine_ls_weighting_details 'calc w=1/[\s^2^(Fo^2^)+(0.0706P)^2^+0.0000P] where P=(Fo^2^+2Fc^2^)/3'
_refine_ls_weighting_scheme calc
_refine_ls_wR_factor_gt 0.1230
_refine_ls_wR_factor_ref 0.1555
_reflns_number_gt 5153
_reflns_number_total 9951
_reflns_threshold_expression >2sigma(I)
_cod_data_source_file b918919j.txt
_cod_data_source_block '[(?5-C5Ph5)Fe(?5-C5H4PtBu2NSiMe3)]'
_cod_original_cell_volume 4356.3(15)
_cod_original_sg_symbol_H-M P2(1)/c
_cod_database_code 7024594

loop_
_symmetry_equiv_pos_as_xyz
'x, y, z'
'-x, y+1/2, -z+1/2'
'-x, -y, -z'
'x, -y-1/2, z-1/2'

loop_
_atom_site_label
_atom_site_type_symbol
_atom_site_fract_x
_atom_site_fract_y
_atom_site_fract_z
_atom_site_U_iso_or_equiv
_atom_site_adp_type
_atom_site_occupancy
_atom_site_symmetry_multiplicity
_atom_site_calc_flag
_atom_site_refinement_flags
Fe1 Fe 0.26318(3) 0.54404(3) 0.09957(2) 0.02476(14) Uani 1 1 d .
P1 P 0.42015(5) 0.73892(7) 0.10085(4) 0.0298(2) Uani 1 1 d .
Si1 Si 0.42081(6) 0.73245(9) -0.05622(5) 0.0421(3) Uani 1 1 d .
N1 N 0.41204(16) 0.7296(2) 0.02254(13) 0.0336(7) Uani 1 1 d .
C1 C 0.36980(17) 0.6307(2) 0.12246(15) 0.0252(7) Uani 1 1 d .
C2 C 0.36774(17) 0.5345(3) 0.08696(16) 0.0290(8) Uani 1 1 d .
H2A H 0.3714 0.5267 0.0403 0.035 Uiso 1 1 calc R
C3 C 0.36136(18) 0.4517(3) 0.13029(16) 0.0316(8) Uani 1 1 d .
H3A H 0.3616 0.3774 0.1197 0.038 Uiso 1 1 calc R
C4 C 0.35712(18) 0.4954(3) 0.19281(17) 0.0330(8) Uani 1 1 d .
H4A H 0.3532 0.4567 0.2329 0.040 Uiso 1 1 calc R
C5 C 0.36073(18) 0.6050(3) 0.18776(16) 0.0310(8) Uani 1 1 d .
H5A H 0.3581 0.6550 0.2232 0.037 Uiso 1 1 calc R
C6 C 0.17094(17) 0.4981(2) 0.00325(15) 0.0247(7) Uani 1 1 d .
C7 C 0.17611(17) 0.4314(2) 0.06210(15) 0.0245(7) Uani 1 1 d .
C8 C 0.16650(17) 0.4953(3) 0.11577(15) 0.0257(7) Uani 1 1 d .
C9 C 0.15358(17) 0.5996(2) 0.09003(15) 0.0234(7) Uani 1 1 d .
C10 C 0.15596(17) 0.6020(2) 0.01961(15) 0.0238(7) Uani 1 1 d .
C11 C 0.17471(18) 0.4594(2) -0.06504(15) 0.0264(7) Uani 1 1 d .
C12 C 0.1126(2) 0.4801(3) -0.13285(16) 0.0355(8) Uani 1 1 d .
H12A H 0.0702 0.5219 -0.1361 0.043 Uiso 1 1 calc R
C13 C 0.1138(3) 0.4388(3) -0.19533(17) 0.0478(10) Uani 1 1 d .
H13A H 0.0714 0.4518 -0.2402 0.057 Uiso 1 1 calc R
C14 C 0.1771(3) 0.3783(3) -0.1921(2) 0.0546(12) Uani 1 1 d .
H14A H 0.1782 0.3521 -0.2345 0.066 Uiso 1 1 calc R
C15 C 0.2381(2) 0.3578(3) -0.1253(2) 0.0523(11) Uani 1 1 d .
H15A H 0.2804 0.3160 -0.1225 0.063 Uiso 1 1 calc R
C16 C 0.2380(2) 0.3976(3) -0.06228(18) 0.0381(9) Uani 1 1 d .
H16A H 0.2804 0.3833 -0.0176 0.046 Uiso 1 1 calc R
C21 C 0.17881(18) 0.3161(3) 0.06382(16) 0.0287(8) Uani 1 1 d .
C22 C 0.2256(2) 0.2601(3) 0.12690(18) 0.0339(8) Uani 1 1 d .
H22A H 0.2615 0.2953 0.1678 0.041 Uiso 1 1 calc R
C23 C 0.2192(2) 0.1539(3) 0.1292(2) 0.0415(9) Uani 1 1 d .
H23A H 0.2510 0.1181 0.1716 0.050 Uiso 1 1 calc R
C24 C 0.1660(2) 0.0994(3) 0.0693(2) 0.0454(10) Uani 1 1 d .
H24A H 0.1614 0.0277 0.0714 0.054 Uiso 1 1 calc R
C25 C 0.1199(2) 0.1535(3) 0.0062(2) 0.0436(9) Uani 1 1 d .
H25A H 0.0843 0.1177 -0.0345 0.052 Uiso 1 1 calc R
C26 C 0.1264(2) 0.2600(3) 0.00340(17) 0.0335(8) Uani 1 1 d .
H26A H 0.0953 0.2951 -0.0395 0.040 Uiso 1 1 calc R
C31 C 0.15836(18) 0.4564(2) 0.18165(15) 0.0266(7) Uani 1 1 d .
C32 C 0.09821(19) 0.3849(3) 0.17285(17) 0.0327(8) Uani 1 1 d .
H32A H 0.0659 0.3599 0.1265 0.039 Uiso 1 1 calc R
C33 C 0.0860(2) 0.3509(3) 0.23229(18) 0.0397(9) Uani 1 1 d .
H33A H 0.0452 0.3039 0.2256 0.048 Uiso 1 1 calc R
C34 C 0.1341(2) 0.3862(3) 0.30118(18) 0.0435(10) Uani 1 1 d .
H34A H 0.1261 0.3627 0.3411 0.052 Uiso 1 1 calc R
C35 C 0.1942(2) 0.4568(3) 0.31113(17) 0.0393(9) Uani 1 1 d .
H35A H 0.2270 0.4802 0.3578 0.047 Uiso 1 1 calc R
C36 C 0.2059(2) 0.4931(3) 0.25158(16) 0.0334(8) Uani 1 1 d .
H36A H 0.2456 0.5420 0.2584 0.040 Uiso 1 1 calc R
C41 C 0.12921(18) 0.6838(3) 0.12708(16) 0.0276(7) Uani 1 1 d .
C42 C 0.1681(2) 0.7778(3) 0.14806(19) 0.0451(10) Uani 1 1 d .
H42A H 0.2121 0.7918 0.1384 0.054 Uiso 1 1 calc R
C43 C 0.1424(2) 0.8520(3) 0.1834(2) 0.0549(11) Uani 1 1 d .
H43A H 0.1692 0.9151 0.1974 0.066 Uiso 1 1 calc R
C44 C 0.0772(2) 0.8313(3) 0.1976(2) 0.0491(10) Uani 1 1 d .
H44A H 0.0600 0.8805 0.2214 0.059 Uiso 1 1 calc R
C45 C 0.0378(2) 0.7398(3) 0.17702(18) 0.0382(9) Uani 1 1 d .
H45A H -0.0066 0.7266 0.1862 0.046 Uiso 1 1 calc R
C46 C 0.06396(19) 0.6658(3) 0.14226(16) 0.0319(8) Uani 1 1 d .
H46A H 0.0371 0.6027 0.1289 0.038 Uiso 1 1 calc R
C51 C 0.13608(18) 0.6922(2) -0.03010(15) 0.0258(7) Uani 1 1 d .
C52 C 0.07299(19) 0.7581(3) -0.03786(16) 0.0340(8) Uani 1 1 d .
H52A H 0.0454 0.7471 -0.0092 0.041 Uiso 1 1 calc R
C53 C 0.0505(2) 0.8395(3) -0.08742(19) 0.0443(9) Uani 1 1 d .
H53A H 0.0082 0.8825 -0.0919 0.053 Uiso 1 1 calc R
C54 C 0.0910(2) 0.8564(3) -0.12994(19) 0.0450(10) Uani 1 1 d .
H54A H 0.0764 0.9112 -0.1630 0.054 Uiso 1 1 calc R
C55 C 0.1537(2) 0.7917(3) -0.12345(17) 0.0376(9) Uani 1 1 d .
H55A H 0.1806 0.8029 -0.1526 0.045 Uiso 1 1 calc R
C56 C 0.17636(19) 0.7111(3) -0.07413(16) 0.0322(8) Uani 1 1 d .
H56A H 0.2188 0.6686 -0.0700 0.039 Uiso 1 1 calc R
C60 C 0.5260(2) 0.7162(3) 0.16927(17) 0.0382(9) Uani 1 1 d .
C61 C 0.5409(2) 0.7319(3) 0.24903(18) 0.0514(11) Uani 1 1 d .
H61A H 0.5961 0.7183 0.2801 0.077 Uiso 1 1 calc R
H61B H 0.5078 0.6851 0.2610 0.077 Uiso 1 1 calc R
H61C H 0.5282 0.8022 0.2560 0.077 Uiso 1 1 calc R
C62 C 0.5486(2) 0.6044(3) 0.1599(2) 0.0520(10) Uani 1 1 d .
H62A H 0.6026 0.5909 0.1943 0.078 Uiso 1 1 calc R
H62B H 0.5442 0.5952 0.1113 0.078 Uiso 1 1 calc R
H62C H 0.5132 0.5570 0.1683 0.078 Uiso 1 1 calc R
C63 C 0.5823(2) 0.7883(3) 0.15150(19) 0.0467(10) Uani 1 1 d .
H63A H 0.6366 0.7767 0.1861 0.070 Uiso 1 1 calc R
H63B H 0.5681 0.8595 0.1542 0.070 Uiso 1 1 calc R
H63C H 0.5773 0.7737 0.1032 0.070 Uiso 1 1 calc R
C64 C 0.38073(19) 0.8649(3) 0.11675(17) 0.0346(8) Uani 1 1 d .
C65 C 0.3729(2) 0.8748(3) 0.18907(19) 0.0516(11) Uani 1 1 d .
H65A H 0.3516 0.9420 0.1917 0.077 Uiso 1 1 calc R
H65B H 0.4245 0.8668 0.2291 0.077 Uiso 1 1 calc R
H65C H 0.3376 0.8218 0.1916 0.077 Uiso 1 1 calc R
C66 C 0.4321(2) 0.9562(3) 0.1113(2) 0.0579(11) Uani 1 1 d .
H66A H 0.4107 1.0205 0.1194 0.087 Uiso 1 1 calc R
H66B H 0.4315 0.9569 0.0636 0.087 Uiso 1 1 calc R
H66C H 0.4861 0.9481 0.1474 0.087 Uiso 1 1 calc R
C67 C 0.2980(2) 0.8759(3) 0.05293(19) 0.0473(10) Uani 1 1 d .
H67A H 0.2739 0.9398 0.0578 0.071 Uiso 1 1 calc R
H67B H 0.2649 0.8186 0.0533 0.071 Uiso 1 1 calc R
H67C H 0.3035 0.8762 0.0078 0.071 Uiso 1 1 calc R
C68 C 0.3490(3) 0.6418(4) -0.1246(2) 0.0769(15) Uani 1 1 d .
H68A H 0.2957 0.6574 -0.1308 0.115 Uiso 1 1 calc R
H68B H 0.3621 0.5715 -0.1078 0.115 Uiso 1 1 calc R
H68C H 0.3524 0.6497 -0.1704 0.115 Uiso 1 1 calc R
C69 C 0.5226(3) 0.6961(5) -0.0474(2) 0.0942(19) Uani 1 1 d .
H69A H 0.5616 0.7420 -0.0134 0.141 Uiso 1 1 calc R
H69B H 0.5241 0.7019 -0.0941 0.141 Uiso 1 1 calc R
H69C H 0.5343 0.6258 -0.0303 0.141 Uiso 1 1 calc R
C70 C 0.4001(3) 0.8645(4) -0.0980(2) 0.0839(16) Uani 1 1 d .
H70A H 0.4356 0.9139 -0.0643 0.126 Uiso 1 1 calc R
H70B H 0.3458 0.8834 -0.1095 0.126 Uiso 1 1 calc R
H70C H 0.4082 0.8641 -0.1419 0.126 Uiso 1 1 calc R

loop_
_atom_site_aniso_label
_atom_site_aniso_U_11
_atom_site_aniso_U_22
_atom_site_aniso_U_33
_atom_site_aniso_U_23
_atom_site_aniso_U_13
_atom_site_aniso_U_12
Fe1 0.0226(2) 0.0269(3) 0.0253(2) 0.0014(2) 0.01065(19) 0.0007(2)
P1 0.0289(5) 0.0324(6) 0.0305(4) -0.0033(4) 0.0151(4) -0.0030(4)
Si1 0.0393(6) 0.0579(8) 0.0357(5) 0.0017(5) 0.0222(5) 0.0030(5)
N1 0.0402(17) 0.0339(18) 0.0329(14) 0.0007(12) 0.0215(13) 0.0006(14)
C1 0.0204(16) 0.027(2) 0.0272(16) -0.0028(14) 0.0096(13) -0.0009(14)
C2 0.0233(17) 0.033(2) 0.0318(17) 0.0010(15) 0.0128(14) 0.0013(15)
C3 0.0225(17) 0.029(2) 0.0391(18) -0.0005(16) 0.0089(15) 0.0045(15)
C4 0.0211(18) 0.040(2) 0.0338(18) 0.0085(16) 0.0076(15) 0.0016(16)
C5 0.0283(19) 0.036(2) 0.0273(17) -0.0008(15) 0.0108(14) -0.0015(16)
C6 0.0224(17) 0.0252(19) 0.0285(16) 0.0022(14) 0.0127(14) 0.0017(14)
C7 0.0214(17) 0.025(2) 0.0256(16) 0.0025(13) 0.0084(13) 0.0020(14)
C8 0.0209(17) 0.030(2) 0.0280(16) 0.0021(14) 0.0118(14) 0.0009(14)
C9 0.0206(16) 0.025(2) 0.0270(16) 0.0001(14) 0.0119(13) -0.0001(14)
C10 0.0206(16) 0.026(2) 0.0261(16) 0.0011(14) 0.0107(13) 0.0002(14)
C11 0.0285(18) 0.0267(19) 0.0264(16) -0.0015(14) 0.0140(14) -0.0064(15)
C12 0.042(2) 0.029(2) 0.0328(18) 0.0006(15) 0.0135(16) -0.0047(16)
C13 0.073(3) 0.039(3) 0.0229(18) -0.0026(16) 0.0125(19) -0.019(2)
C14 0.095(3) 0.043(3) 0.046(2) -0.0161(19) 0.049(3) -0.024(2)
C15 0.061(3) 0.052(3) 0.060(3) -0.019(2) 0.041(2) -0.011(2)
C16 0.033(2) 0.043(2) 0.042(2) -0.0066(17) 0.0209(17) -0.0044(17)
C21 0.0239(17) 0.032(2) 0.0353(18) 0.0034(15) 0.0173(15) 0.0032(15)
C22 0.033(2) 0.029(2) 0.0415(19) 0.0030(16) 0.0174(16) 0.0027(16)
C23 0.040(2) 0.032(2) 0.054(2) 0.0108(18) 0.0216(19) 0.0085(18)
C24 0.054(3) 0.023(2) 0.069(3) 0.003(2) 0.036(2) 0.0028(19)
C25 0.047(2) 0.032(2) 0.055(2) -0.0087(19) 0.025(2) -0.0073(19)
C26 0.034(2) 0.032(2) 0.0343(18) 0.0020(15) 0.0150(16) 0.0005(16)
C31 0.0256(17) 0.027(2) 0.0300(16) 0.0042(14) 0.0144(14) 0.0065(15)
C32 0.034(2) 0.031(2) 0.0356(18) -0.0004(15) 0.0174(16) 0.0008(17)
C33 0.051(2) 0.030(2) 0.052(2) 0.0051(17) 0.035(2) -0.0008(18)
C34 0.060(3) 0.045(3) 0.035(2) 0.0093(17) 0.0293(19) 0.004(2)
C35 0.056(2) 0.037(2) 0.0282(17) 0.0020(16) 0.0200(17) 0.0056(19)
C36 0.038(2) 0.031(2) 0.0345(18) -0.0003(15) 0.0192(16) -0.0007(16)
C41 0.0291(18) 0.027(2) 0.0272(16) 0.0027(14) 0.0128(14) 0.0011(16)
C42 0.051(2) 0.039(3) 0.057(2) -0.0063(19) 0.034(2) -0.010(2)
C43 0.068(3) 0.037(3) 0.072(3) -0.022(2) 0.040(2) -0.014(2)
C44 0.060(3) 0.039(3) 0.060(2) -0.0164(19) 0.037(2) -0.002(2)
C45 0.042(2) 0.036(2) 0.045(2) -0.0006(17) 0.0270(18) 0.0041(18)
C46 0.0325(19) 0.030(2) 0.0362(18) -0.0018(15) 0.0172(16) 0.0024(16)
C51 0.0259(17) 0.027(2) 0.0227(15) -0.0002(14) 0.0086(13) 0.0011(15)
C52 0.033(2) 0.036(2) 0.0325(18) 0.0017(16) 0.0136(16) 0.0026(16)
C53 0.039(2) 0.037(2) 0.050(2) 0.0090(18) 0.0118(18) 0.0043(18)
C54 0.043(2) 0.039(3) 0.042(2) 0.0147(17) 0.0079(18) -0.0057(19)
C55 0.042(2) 0.036(2) 0.0337(18) 0.0058(16) 0.0156(17) -0.0065(18)
C56 0.0332(19) 0.030(2) 0.0345(18) -0.0004(15) 0.0152(16) -0.0016(16)
C60 0.034(2) 0.047(3) 0.0333(18) -0.0097(16) 0.0147(16) -0.0069(18)
C61 0.030(2) 0.076(3) 0.040(2) -0.0054(19) 0.0081(17) -0.012(2)
C62 0.032(2) 0.055(3) 0.056(2) -0.006(2) 0.0056(18) 0.0037(19)
C63 0.033(2) 0.059(3) 0.050(2) -0.0064(19) 0.0198(18) -0.0070(19)
C64 0.033(2) 0.036(2) 0.0388(18) -0.0094(16) 0.0186(16) -0.0055(16)
C65 0.057(3) 0.052(3) 0.051(2) -0.0164(19) 0.028(2) 0.003(2)
C66 0.059(3) 0.031(2) 0.094(3) -0.012(2) 0.043(2) -0.011(2)
C67 0.042(2) 0.045(3) 0.056(2) -0.0096(19) 0.0223(19) 0.0069(19)
C68 0.088(4) 0.103(4) 0.054(3) -0.027(3) 0.044(3) -0.018(3)
C69 0.064(3) 0.170(6) 0.063(3) -0.010(3) 0.041(3) 0.030(3)
C70 0.117(4) 0.085(4) 0.056(3) 0.024(3) 0.043(3) 0.002(3)

loop_
_atom_type_symbol
_atom_type_description
_atom_type_scat_dispersion_real
_atom_type_scat_dispersion_imag
_atom_type_scat_source
C C 0.0033 0.0016 'International Tables Vol C Tables 4.2.6.8 and 6.1.1.4'
H H 0.0000 0.0000 'International Tables Vol C Tables 4.2.6.8 and 6.1.1.4'
N N 0.0061 0.0033 'International Tables Vol C Tables 4.2.6.8 and 6.1.1.4'
Si Si 0.0817 0.0704 'International Tables Vol C Tables 4.2.6.8 and 6.1.1.4'
P P 0.1023 0.0942 'International Tables Vol C Tables 4.2.6.8 and 6.1.1.4'
Fe Fe 0.3463 0.8444 'International Tables Vol C Tables 4.2.6.8 and 6.1.1.4'

loop_
_geom_angle_atom_site_label_1
_geom_angle_atom_site_label_2
_geom_angle_atom_site_label_3
_geom_angle
C3 Fe1 C8 119.85(13)
C3 Fe1 C4 40.65(12)
C8 Fe1 C4 102.42(12)
C3 Fe1 C2 40.54(12)
C8 Fe1 C2 158.61(13)
C4 Fe1 C2 67.81(12)
C3 Fe1 C7 99.07(13)
C8 Fe1 C7 40.86(12)
C4 Fe1 C7 110.46(13)
C2 Fe1 C7 122.76(12)
C3 Fe1 C6 113.25(13)
C8 Fe1 C6 68.61(11)
C4 Fe1 C6 145.44(14)
C2 Fe1 C6 108.02(12)
C7 Fe1 C6 40.91(11)
C3 Fe1 C9 159.64(12)
C8 Fe1 C9 40.36(12)
C4 Fe1 C9 127.09(12)
C2 Fe1 C9 159.81(12)
C7 Fe1 C9 68.23(12)
C6 Fe1 C9 68.15(12)
C3 Fe1 C5 67.77(13)
C8 Fe1 C5 118.42(12)
C4 Fe1 C5 40.18(13)
C2 Fe1 C5 67.11(12)
C7 Fe1 C5 147.19(12)
C6 Fe1 C5 171.81(12)
C9 Fe1 C5 113.97(12)
C3 Fe1 C10 150.92(12)
C8 Fe1 C10 68.23(11)
C4 Fe1 C10 167.58(12)
C2 Fe1 C10 123.77(12)
C7 Fe1 C10 68.29(12)
C6 Fe1 C10 40.35(12)
C9 Fe1 C10 40.53(11)
C5 Fe1 C10 136.16(13)
C3 Fe1 C1 67.55(13)
C8 Fe1 C1 155.83(11)
C4 Fe1 C1 67.43(13)
C2 Fe1 C1 39.65(12)
C7 Fe1 C1 162.37(11)
C6 Fe1 C1 132.24(11)
C9 Fe1 C1 127.81(12)
C5 Fe1 C1 39.90(11)
C10 Fe1 C1 117.69(12)
N1 P1 C1 110.55(14)
N1 P1 C64 111.93(15)
C1 P1 C64 110.28(14)
N1 P1 C60 111.41(15)
C1 P1 C60 100.43(15)
C64 P1 C60 111.69(15)
N1 Si1 C70 111.70(17)
N1 Si1 C68 111.63(17)
C70 Si1 C68 106.8(2)
N1 Si1 C69 113.79(17)
C70 Si1 C69 106.0(3)
C68 Si1 C69 106.5(2)
P1 N1 Si1 168.3(2)
C2 C1 C5 105.9(3)
C2 C1 P1 116.7(2)
C5 C1 P1 131.6(2)
C2 C1 Fe1 67.13(17)
C5 C1 Fe1 67.91(17)
P1 C1 Fe1 149.52(17)
C3 C2 C1 109.5(3)
C3 C2 Fe1 68.85(17)
C1 C2 Fe1 73.22(17)
C2 C3 C4 107.7(3)
C2 C3 Fe1 70.60(18)
C4 C3 Fe1 70.20(18)
C3 C4 C5 108.0(3)
C3 C4 Fe1 69.14(18)
C5 C4 Fe1 71.14(18)
C4 C5 C1 108.8(3)
C4 C5 Fe1 68.68(18)
C1 C5 Fe1 72.19(17)
C10 C6 C7 108.5(2)
C10 C6 C11 127.8(3)
C7 C6 C11 123.6(3)
C10 C6 Fe1 71.12(17)
C7 C6 Fe1 69.45(17)
C11 C6 Fe1 128.8(2)
C8 C7 C6 107.4(3)
C8 C7 C21 124.7(3)
C6 C7 C21 127.3(3)
C8 C7 Fe1 69.17(17)
C6 C7 Fe1 69.64(17)
C21 C7 Fe1 133.0(2)
C9 C8 C7 108.6(2)
C9 C8 C31 125.4(3)
C7 C8 C31 125.3(3)
C9 C8 Fe1 71.00(17)
C7 C8 Fe1 69.97(16)
C31 C8 Fe1 132.2(2)
C8 C9 C10 108.1(3)
C8 C9 C41 122.7(2)
C10 C9 C41 128.4(3)
C8 C9 Fe1 68.64(16)
C10 C9 Fe1 70.35(16)
C41 C9 Fe1 133.8(2)
C6 C10 C9 107.3(3)
C6 C10 C51 126.4(2)
C9 C10 C51 125.9(3)
C6 C10 Fe1 68.53(16)
C9 C10 Fe1 69.12(16)
C51 C10 Fe1 133.4(2)
C12 C11 C16 118.4(3)
C12 C11 C6 120.3(3)
C16 C11 C6 121.2(3)
C13 C12 C11 120.2(3)
C12 C13 C14 121.0(3)
C15 C14 C13 118.7(3)
C14 C15 C16 121.4(4)
C15 C16 C11 120.3(3)
C26 C21 C22 117.6(3)
C26 C21 C7 119.5(3)
C22 C21 C7 122.5(3)
C23 C22 C21 120.9(3)
C22 C23 C24 120.8(3)
C23 C24 C25 119.0(3)
C26 C25 C24 120.5(3)
C25 C26 C21 121.2(3)
C32 C31 C36 118.6(3)
C32 C31 C8 118.9(3)
C36 C31 C8 122.4(3)
C33 C32 C31 120.8(3)
C34 C33 C32 120.2(3)
C33 C34 C35 120.0(3)
C34 C35 C36 120.3(3)
C35 C36 C31 120.2(3)
C42 C41 C46 117.9(3)
C42 C41 C9 124.3(3)
C46 C41 C9 117.8(3)
C41 C42 C43 121.0(3)
C44 C43 C42 119.5(4)
C45 C44 C43 120.5(3)
C44 C45 C46 119.8(3)
C41 C46 C45 121.4(3)
C52 C51 C56 117.8(3)
C52 C51 C10 120.6(3)
C56 C51 C10 121.5(3)
C53 C52 C51 121.4(3)
C54 C53 C52 119.7(3)
C53 C54 C55 120.0(3)
C56 C55 C54 120.5(3)
C55 C56 C51 120.7(3)
C62 C60 C61 108.5(3)
C62 C60 C63 106.9(3)
C61 C60 C63 109.1(3)
C62 C60 P1 107.9(2)
C61 C60 P1 115.0(2)
C63 C60 P1 109.1(2)
C67 C64 C65 109.4(3)
C67 C64 C66 107.0(3)
C65 C64 C66 108.3(3)
C67 C64 P1 104.9(2)
C65 C64 P1 116.0(3)
C66 C64 P1 110.7(2)

loop_
_geom_bond_atom_site_label_1
_geom_bond_atom_site_label_2
_geom_bond_distance
Fe1 C3 2.033(3)
Fe1 C8 2.045(3)
Fe1 C4 2.047(3)
Fe1 C2 2.056(3)
Fe1 C7 2.056(3)
Fe1 C6 2.059(3)
Fe1 C9 2.077(3)
Fe1 C5 2.079(3)
Fe1 C10 2.093(3)
Fe1 C1 2.136(3)
P1 N1 1.532(2)
P1 C1 1.827(3)
P1 C64 1.860(3)
P1 C60 1.880(4)
Si1 N1 1.669(2)
Si1 C70 1.864(4)
Si1 C68 1.866(4)
Si1 C69 1.870(4)
C1 C2 1.424(4)
C1 C5 1.439(4)
C2 C3 1.417(4)
C3 C4 1.417(4)
C4 C5 1.417(5)
C6 C10 1.432(4)
C6 C7 1.438(4)
C6 C11 1.498(4)
C7 C8 1.432(4)
C7 C21 1.484(4)
C8 C9 1.422(4)
C8 C31 1.490(4)
C9 C10 1.444(4)
C9 C41 1.492(4)
C10 C51 1.477(4)
C11 C12 1.391(4)
C11 C16 1.395(4)
C12 C13 1.380(5)
C13 C14 1.382(5)
C14 C15 1.371(6)
C15 C16 1.374(5)
C21 C26 1.397(4)
C21 C22 1.400(4)
C22 C23 1.375(5)
C23 C24 1.384(5)
C24 C25 1.385(5)
C25 C26 1.380(5)
C31 C32 1.394(4)
C31 C36 1.394(4)
C32 C33 1.386(4)
C33 C34 1.375(5)
C34 C35 1.382(5)
C35 C36 1.392(4)
C41 C42 1.378(5)
C41 C46 1.383(4)
C42 C43 1.391(5)
C43 C44 1.378(5)
C44 C45 1.353(5)
C45 C46 1.387(4)
C51 C52 1.394(4)
C51 C56 1.403(4)
C52 C53 1.387(5)
C53 C54 1.376(5)
C54 C55 1.386(5)
C55 C56 1.377(4)
C60 C62 1.531(5)
C60 C61 1.532(4)
C60 C63 1.546(5)
C64 C67 1.533(5)
C64 C65 1.536(4)
C64 C66 1.544(5)
